data_4510810
loop_
_publ_author_name
'Wang, Lian-Cheng'
'Sun, Junliang'
'Huang, Zhi-Tang'
'Zheng, Qi-Yu'

_publ_section_title
;
 Observation of a Persistent Supramolecular Synthon Involving Carboxyl
 Groups and H2O That Guides the Formation of Polycatenated Co-crystals of
 a Tritopic Carboxylic Acid and Bis(pyridyls)
;
_journal_issue 1
_journal_name_full 'Crystal Growth &amp; Design'
_journal_page_first 1
_journal_paper_doi 10.1021/cg301015a
_journal_volume 13
_journal_year 2013
_chemical_formula_sum 'C60 H66 O9'
_chemical_formula_weight 931.13
_chemical_name_systematic
; 
 ? 
;
_space_group_IT_number 158
_symmetry_cell_setting hexagonal
_symmetry_space_group_name_Hall 'P 3 -2"c'
_symmetry_space_group_name_H-M 'P 3 c 1'
_atom_sites_solution_hydrogens geom
_atom_sites_solution_primary direct
_atom_sites_solution_secondary difmap
_audit_creation_method SHELXL-97
_cell_angle_alpha 90.00
_cell_angle_beta 90.00
_cell_angle_gamma 120.00
_cell_formula_units_Z 2
_cell_length_a 17.687(3)
_cell_length_b 17.687(3)
_cell_length_c 10.556(2)
_cell_measurement_reflns_used 9965
_cell_measurement_temperature 173(2)
_cell_measurement_theta_max 27.4820
_cell_measurement_theta_min 1.3294
_cell_volume 2859.8(9)
_computing_cell_refinement 'CrystalClear (Rigaku Inc., 2008)'
_computing_data_collection 'CrystalClear (Rigaku Inc., 2008)'
_computing_data_reduction 'CrystalClear (Rigaku Inc., 2008)'
_computing_molecular_graphics
;
 Mercury: visualization and analysis of crystal structures, C. F. Macrae,
 P. R. Edgington, P. McCabe, E. Pidcock, G. P. Shields, R. Taylor,
 M. Towler and J. van de Streek, J. Appl. Cryst., 39, 453-457, 2006.
;
_computing_publication_material 'SHELX-97 (Sheldrick, 2008)'
_computing_structure_refinement 'SHELX-97 (Sheldrick, 2008)'
_computing_structure_solution 'SHELX-97 (Sheldrick, 2008)'
_diffrn_ambient_temperature 173(2)
_diffrn_detector_area_resol_mean 28.5714
_diffrn_measured_fraction_theta_full 0.998
_diffrn_measured_fraction_theta_max 0.998
_diffrn_measurement_device_type 'Saturn724+ CCD'
_diffrn_measurement_method '\w scans at fixed \c = 45\%'
_diffrn_radiation_monochromator graphite
_diffrn_radiation_source 'fine-focus sealed tube'
_diffrn_radiation_type MoK\a
_diffrn_radiation_wavelength 0.71073
_diffrn_reflns_av_R_equivalents 0.0462
_diffrn_reflns_av_sigmaI/netI 0.0293
_diffrn_reflns_limit_h_max 16
_diffrn_reflns_limit_h_min -22
_diffrn_reflns_limit_k_max 22
_diffrn_reflns_limit_k_min -11
_diffrn_reflns_limit_l_max 13
_diffrn_reflns_limit_l_min -13
_diffrn_reflns_number 12102
_diffrn_reflns_theta_full 27.47
_diffrn_reflns_theta_max 27.47
_diffrn_reflns_theta_min 2.66
_exptl_absorpt_coefficient_mu 0.072
_exptl_absorpt_correction_T_max 1.0000
_exptl_absorpt_correction_T_min 0.7970
_exptl_absorpt_correction_type multi-scan
_exptl_absorpt_process_details 'CrystalClear (Rigaku Inc., 2008)'
_exptl_crystal_colour Colorless
_exptl_crystal_density_diffrn 1.081
_exptl_crystal_density_method 'not measured'
_exptl_crystal_description block
_exptl_crystal_F_000 996
_exptl_crystal_size_max 0.32
_exptl_crystal_size_mid 0.27
_exptl_crystal_size_min 0.21
_refine_diff_density_max 0.471
_refine_diff_density_min -0.191
_refine_diff_density_rms 0.047
_refine_ls_abs_structure_details 'Flack H D (1983), Acta Cryst. A39, 876-881'
_refine_ls_abs_structure_Flack -2(3)
_refine_ls_extinction_method none
_refine_ls_goodness_of_fit_ref 1.157
_refine_ls_hydrogen_treatment constr
_refine_ls_matrix_type full
_refine_ls_number_parameters 263
_refine_ls_number_reflns 2188
_refine_ls_number_restraints 123
_refine_ls_restrained_S_all 1.158
_refine_ls_R_factor_all 0.0725
_refine_ls_R_factor_gt 0.0716
_refine_ls_shift/su_max 0.056
_refine_ls_shift/su_mean 0.001
_refine_ls_structure_factor_coef Fsqd
_refine_ls_weighting_details 'calc w=1/[\s^2^(Fo^2^)+(0.0783P)^2^+1.8997P] where P=(Fo^2^+2Fc^2^)/3'
_refine_ls_weighting_scheme calc
_refine_ls_wR_factor_gt 0.1854
_refine_ls_wR_factor_ref 0.1861
_reflns_number_gt 2156
_reflns_number_total 2188
_reflns_threshold_expression >2sigma(I)
_cod_data_source_file HPB-methanol.cif
_cod_data_source_block HPB-methanol
_cod_original_cell_volume 2860.0(8)
_cod_original_sg_symbol_H-M P3c1
_cod_database_code 4510810

loop_
_symmetry_equiv_pos_as_xyz
'x, y, z'
'-y, x-y, z'
'-x+y, -x, z'
'-y, -x, z+1/2'
'-x+y, y, z+1/2'
'x, x-y, z+1/2'

loop_
_atom_site_label
_atom_site_type_symbol
_atom_site_fract_x
_atom_site_fract_y
_atom_site_fract_z
_atom_site_U_iso_or_equiv
_atom_site_adp_type
_atom_site_occupancy
_atom_site_symmetry_multiplicity
_atom_site_calc_flag
_atom_site_refinement_flags
_atom_site_disorder_assembly
_atom_site_disorder_group
O1 O 0.3042(3) 0.4717(3) 0.5311(5) 0.0712(13) Uani 1 1 d . . .
O2 O 0.2833(3) 0.4145(4) 0.3378(4) 0.0766(14) Uani 1 1 d . . .
H2 H 0.2390 0.4195 0.3258 0.092 Uiso 1 1 d R . .
C1 C 0.3230(4) 0.4370(4) 0.4478(6) 0.0537(13) Uani 1 1 d . . .
C2 C 0.3950(3) 0.4162(3) 0.4582(5) 0.0404(10) Uani 1 1 d . . .
C3 C 0.4084(3) 0.3698(3) 0.3638(4) 0.0387(9) Uani 1 1 d . . .
H3 H 0.3718 0.3505 0.2911 0.046 Uiso 1 1 calc R . .
C4 C 0.4757(3) 0.3520(3) 0.3766(4) 0.0315(8) Uani 1 1 d . . .
H4 H 0.4848 0.3202 0.3118 0.038 Uiso 1 1 calc R . .
C5 C 0.5301(2) 0.3791(2) 0.4808(4) 0.0271(7) Uani 1 1 d . . .
C6 C 0.5178(3) 0.4270(3) 0.5750(4) 0.0319(8) Uani 1 1 d . . .
H6 H 0.5560 0.4478 0.6458 0.038 Uiso 1 1 calc R . .
C7 C 0.4498(3) 0.4445(3) 0.5655(4) 0.0395(9) Uani 1 1 d . . .
H7 H 0.4402 0.4755 0.6311 0.047 Uiso 1 1 calc R . .
C8 C 0.6018(2) 0.3572(2) 0.4896(4) 0.0267(8) Uani 1 1 d . . .
C9 C 0.6891(2) 0.4222(2) 0.4901(3) 0.0261(7) Uani 1 1 d . . .
C10 C 0.7153(2) 0.5163(2) 0.4913(4) 0.0269(8) Uani 1 1 d . . .
C11 C 0.6891(3) 0.5541(3) 0.3969(4) 0.0343(9) Uani 1 1 d . . .
H11 H 0.6511 0.5183 0.3315 0.041 Uiso 1 1 calc R . .
C12 C 0.7174(3) 0.6427(3) 0.3970(4) 0.0395(10) Uani 1 1 d . . .
H12 H 0.6995 0.6665 0.3305 0.047 Uiso 1 1 calc R . .
C13 C 0.7713(3) 0.6974(3) 0.4917(5) 0.0421(10) Uani 1 1 d . A .
C14 C 0.7956(3) 0.6604(3) 0.5872(4) 0.0366(9) Uani 1 1 d . . .
H14 H 0.8311 0.6961 0.6546 0.044 Uiso 1 1 calc R . .
C15 C 0.7689(3) 0.5719(3) 0.5863(4) 0.0306(8) Uani 1 1 d . . .
H15 H 0.7877 0.5488 0.6524 0.037 Uiso 1 1 calc R . .
C16 C 0.8028(4) 0.7966(3) 0.4915(6) 0.0598(15) Uani 1 1 d D . .
C17 C 0.7816(10) 0.8242(6) 0.3636(10) 0.071(3) Uani 0.575(13) 1 d PDU A 1
H17B H 0.8010 0.8012 0.2941 0.106 Uiso 0.575(13) 1 calc PR A 1
H17C H 0.8118 0.8880 0.3584 0.106 Uiso 0.575(13) 1 calc PR A 1
H17A H 0.7185 0.8007 0.3570 0.106 Uiso 0.575(13) 1 calc PR A 1
C18 C 0.7639(15) 0.8179(11) 0.6044(17) 0.108(5) Uani 0.575(13) 1 d PDU A 1
H18A H 0.7046 0.7695 0.6197 0.161 Uiso 0.575(13) 1 calc PR A 1
H18B H 0.7617 0.8712 0.5870 0.161 Uiso 0.575(13) 1 calc PR A 1
H18C H 0.8000 0.8267 0.6794 0.161 Uiso 0.575(13) 1 calc PR A 1
C19 C 0.9033(6) 0.8458(8) 0.5038(19) 0.092(4) Uani 0.575(13) 1 d PDU A 1
H19B H 0.9199 0.8251 0.5791 0.138 Uiso 0.575(13) 1 calc PR A 1
H19C H 0.9249 0.9086 0.5118 0.138 Uiso 0.575(13) 1 calc PR A 1
H19A H 0.9287 0.8350 0.4283 0.138 Uiso 0.575(13) 1 calc PR A 1
C17' C 0.8508(19) 0.8378(13) 0.3678(16) 0.108(6) Uani 0.425(13) 1 d PDU A 2
H17D H 0.8467 0.7919 0.3112 0.163 Uiso 0.425(13) 1 calc PR A 2
H17F H 0.9124 0.8792 0.3860 0.163 Uiso 0.425(13) 1 calc PR A 2
H17E H 0.8242 0.8685 0.3269 0.163 Uiso 0.425(13) 1 calc PR A 2
C18' C 0.7258(10) 0.8065(11) 0.539(3) 0.085(6) Uani 0.425(13) 1 d PDU A 2
H18D H 0.6793 0.7835 0.4755 0.128 Uiso 0.425(13) 1 calc PR A 2
H18F H 0.7458 0.8683 0.5543 0.128 Uiso 0.425(13) 1 calc PR A 2
H18E H 0.7033 0.7738 0.6185 0.128 Uiso 0.425(13) 1 calc PR A 2
C19' C 0.8688(12) 0.8459(9) 0.5990(16) 0.077(4) Uani 0.425(13) 1 d PDU A 2
H19D H 0.8372 0.8387 0.6784 0.115 Uiso 0.425(13) 1 calc PR A 2
H19F H 0.9030 0.9081 0.5778 0.115 Uiso 0.425(13) 1 calc PR A 2
H19E H 0.9081 0.8222 0.6088 0.115 Uiso 0.425(13) 1 calc PR A 2
O3 O 0.1603(5) 0.4478(5) 0.2924(6) 0.073(2) Uani 0.798(14) 1 d PDU B 1
H3A H 0.1572 0.4441 0.2131 0.088 Uiso 0.798(14) 1 d PR B 1
C20 C 0.1492(9) 0.5090(9) 0.3657(12) 0.106(4) Uani 0.798(14) 1 d PDU B 1
H20A H 0.0972 0.5101 0.3365 0.158 Uiso 0.798(14) 1 calc PR B 1
H20C H 0.2007 0.5671 0.3560 0.158 Uiso 0.798(14) 1 calc PR B 1
H20B H 0.1422 0.4918 0.4551 0.158 Uiso 0.798(14) 1 calc PR B 1
O3' O 0.194(3) 0.492(3) 0.258(4) 0.120(8) Uani 0.202(14) 1 d PDU B 2
H3' H 0.1449 0.4558 0.2302 0.143 Uiso 0.202(14) 1 d PR B 2
C20' C 0.206(4) 0.575(3) 0.217(5) 0.112(11) Uani 0.202(14) 1 d PDU B 2
H20E H 0.2639 0.6092 0.1785 0.168 Uiso 0.202(14) 1 calc PR B 2
H20F H 0.2005 0.6061 0.2891 0.168 Uiso 0.202(14) 1 calc PR B 2
H20D H 0.1611 0.5646 0.1535 0.168 Uiso 0.202(14) 1 calc PR B 2

loop_
_atom_site_aniso_label
_atom_site_aniso_U_11
_atom_site_aniso_U_22
_atom_site_aniso_U_33
_atom_site_aniso_U_23
_atom_site_aniso_U_13
_atom_site_aniso_U_12
O1 0.068(3) 0.088(3) 0.086(3) -0.006(2) 0.001(2) 0.060(3)
O2 0.066(3) 0.117(4) 0.081(3) -0.013(3) -0.021(2) 0.071(3)
C1 0.048(3) 0.055(3) 0.071(3) 0.002(3) 0.002(2) 0.035(3)
C2 0.034(2) 0.042(2) 0.049(2) 0.0085(19) 0.0066(18) 0.0211(19)
C3 0.034(2) 0.035(2) 0.044(2) 0.0004(18) -0.0066(18) 0.0159(18)
C4 0.032(2) 0.0304(19) 0.0344(19) 0.0001(15) 0.0011(15) 0.0171(16)
C5 0.0252(17) 0.0207(16) 0.0318(18) 0.0025(13) 0.0013(15) 0.0087(14)
C6 0.034(2) 0.0306(19) 0.0310(18) 0.0003(15) 0.0018(15) 0.0157(16)
C7 0.042(2) 0.040(2) 0.044(2) 0.0004(18) 0.0097(19) 0.025(2)
C8 0.0270(18) 0.0278(18) 0.0264(16) 0.0008(13) 0.0003(14) 0.0145(15)
C9 0.0292(18) 0.0230(17) 0.0253(16) -0.0020(13) -0.0029(14) 0.0126(15)
C10 0.0286(18) 0.0254(17) 0.0288(17) 0.0036(14) 0.0056(14) 0.0150(15)
C11 0.035(2) 0.032(2) 0.036(2) 0.0025(16) -0.0004(16) 0.0175(17)
C12 0.045(2) 0.034(2) 0.044(2) 0.0095(18) 0.0036(19) 0.0228(19)
C13 0.039(2) 0.028(2) 0.055(3) 0.0060(19) 0.009(2) 0.0138(19)
C14 0.038(2) 0.029(2) 0.041(2) -0.0058(16) 0.0015(17) 0.0153(17)
C15 0.0324(19) 0.0308(19) 0.0318(17) -0.0004(15) 0.0009(15) 0.0182(16)
C16 0.062(4) 0.029(2) 0.081(4) 0.004(2) 0.003(3) 0.017(2)
C17 0.102(9) 0.030(4) 0.082(7) 0.019(4) 0.005(6) 0.034(5)
C18 0.140(11) 0.054(6) 0.119(10) -0.013(7) 0.012(9) 0.041(7)
C19 0.092(8) 0.041(5) 0.124(9) 0.014(6) -0.007(7) 0.019(5)
C17' 0.127(11) 0.053(8) 0.106(10) 0.001(8) 0.010(10) 0.016(9)
C18' 0.107(11) 0.041(7) 0.124(12) -0.022(8) -0.003(9) 0.049(8)
C19' 0.095(9) 0.035(6) 0.093(9) -0.007(6) -0.008(8) 0.028(6)
O3 0.075(4) 0.107(5) 0.079(4) -0.002(3) -0.006(3) 0.076(4)
C20 0.110(7) 0.147(8) 0.106(7) -0.015(6) -0.009(6) 0.099(6)
O3' 0.115(11) 0.132(12) 0.115(11) -0.011(10) -0.002(10) 0.063(9)
C20' 0.115(16) 0.118(16) 0.112(16) -0.007(14) -0.009(14) 0.065(13)

loop_
_atom_type_symbol
_atom_type_description
_atom_type_scat_dispersion_real
_atom_type_scat_dispersion_imag
_atom_type_scat_source
C C 0.0033 0.0016 'International Tables Vol C Tables 4.2.6.8 and 6.1.1.4'
H H 0.0000 0.0000 'International Tables Vol C Tables 4.2.6.8 and 6.1.1.4'
O O 0.0106 0.0060 'International Tables Vol C Tables 4.2.6.8 and 6.1.1.4'

loop_
_geom_angle_atom_site_label_1
_geom_angle_atom_site_label_2
_geom_angle_atom_site_label_3
_geom_angle
_geom_angle_site_symmetry_1
_geom_angle_site_symmetry_3
C1 O2 H2 119.1 . .
O1 C1 O2 123.8(5) . .
O1 C1 C2 123.7(5) . .
O2 C1 C2 112.5(5) . .
C3 C2 C7 119.9(4) . .
C3 C2 C1 120.8(4) . .
C7 C2 C1 119.3(4) . .
C4 C3 C2 119.1(4) . .
C4 C3 H3 120.4 . .
C2 C3 H3 120.4 . .
C5 C4 C3 122.0(4) . .
C5 C4 H4 119.0 . .
C3 C4 H4 119.0 . .
C4 C5 C6 119.0(4) . .
C4 C5 C8 119.5(3) . .
C6 C5 C8 121.5(3) . .
C7 C6 C5 120.1(4) . .
C7 C6 H6 119.9 . .
C5 C6 H6 119.9 . .
C6 C7 C2 119.8(4) . .
C6 C7 H7 120.1 . .
C2 C7 H7 120.1 . .
C9 C8 C9 120.7(4) . 2_655
C9 C8 C5 121.3(3) . .
C9 C8 C5 118.0(3) 2_655 .
C8 C9 C8 119.3(4) . 3_665
C8 C9 C10 121.4(3) . .
C8 C9 C10 119.2(3) 3_665 .
C15 C10 C11 116.4(4) . .
C15 C10 C9 121.2(3) . .
C11 C10 C9 122.3(4) . .
C12 C11 C10 121.3(4) . .
C12 C11 H11 119.4 . .
C10 C11 H11 119.4 . .
C11 C12 C13 121.6(4) . .
C11 C12 H12 119.2 . .
C13 C12 H12 119.2 . .
C14 C13 C12 117.6(4) . .
C14 C13 C16 121.0(5) . .
C12 C13 C16 121.4(4) . .
C13 C14 C15 121.1(4) . .
C13 C14 H14 119.4 . .
C15 C14 H14 119.4 . .
C14 C15 C10 121.9(4) . .
C14 C15 H15 119.0 . .
C10 C15 H15 119.0 . .
C18 C16 C17' 140.1(12) . .
C18 C16 C18' 34.7(10) . .
C17' C16 C18' 122.5(15) . .
C18 C16 C19 109.4(13) . .
C17' C16 C19 66.1(14) . .
C18' C16 C19 137.9(11) . .
C18 C16 C17 113.4(11) . .
C17' C16 C17 42.9(12) . .
C18' C16 C17 83.3(12) . .
C19 C16 C17 106.8(9) . .
C18 C16 C19' 66.0(12) . .
C17' C16 C19' 106.0(13) . .
C18' C16 C19' 99.1(12) . .
C19 C16 C19' 44.7(9) . .
C17 C16 C19' 134.3(8) . .
C18 C16 C13 109.2(8) . .
C17' C16 C13 109.8(9) . .
C18' C16 C13 106.8(7) . .
C19 C16 C13 107.4(6) . .
C17 C16 C13 110.5(5) . .
C19' C16 C13 112.3(7) . .
C16 C17 H17B 109.5 . .
C16 C17 H17C 109.5 . .
C16 C17 H17A 109.5 . .
C16 C18 H18A 109.5 . .
C16 C18 H18B 109.5 . .
C16 C18 H18C 109.5 . .
C16 C19 H19B 109.5 . .
C16 C19 H19C 109.5 . .
C16 C19 H19A 109.5 . .
C16 C17' H17D 109.5 . .
C16 C17' H17F 109.5 . .
H17D C17' H17F 109.5 . .
C16 C17' H17E 109.5 . .
H17D C17' H17E 109.5 . .
H17F C17' H17E 109.5 . .
C16 C18' H18D 109.5 . .
C16 C18' H18F 109.5 . .
H18D C18' H18F 109.5 . .
C16 C18' H18E 109.5 . .
H18D C18' H18E 109.5 . .
H18F C18' H18E 109.5 . .
C16 C19' H19D 109.5 . .
C16 C19' H19F 109.5 . .
H19D C19' H19F 109.5 . .
C16 C19' H19E 109.5 . .
H19D C19' H19E 109.5 . .
H19F C19' H19E 109.5 . .
C20 O3 H3A 125.0 . .
C20 O3 H3' 97.6 . .
H3A O3 H3' 29.1 . .
C20' O3' H3A 117.6 . .
C20' O3' H3' 104.0 . .
H3A O3' H3' 26.7 . .
O3' C20' H20E 109.5 . .
O3' C20' H20F 109.5 . .
H20E C20' H20F 109.5 . .
O3' C20' H20D 109.5 . .
H20E C20' H20D 109.5 . .
H20F C20' H20D 109.5 . .

loop_
_geom_bond_atom_site_label_1
_geom_bond_atom_site_label_2
_geom_bond_distance
_geom_bond_site_symmetry_2
O1 C1 1.210(7) .
O2 C1 1.312(7) .
O2 H2 0.8400 .
C1 C2 1.497(6) .
C2 C3 1.385(7) .
C2 C7 1.410(7) .
C3 C4 1.382(6) .
C3 H3 0.9500 .
C4 C5 1.379(6) .
C4 H4 0.9500 .
C5 C6 1.393(6) .
C5 C8 1.503(5) .
C6 C7 1.387(6) .
C6 H6 0.9500 .
C7 H7 0.9500 .
C8 C9 1.389(5) .
C8 C9 1.431(5) 2_655
C9 C8 1.431(5) 3_665
C9 C10 1.489(5) .
C10 C15 1.392(6) .
C10 C11 1.402(6) .
C11 C12 1.386(6) .
C11 H11 0.9500 .
C12 C13 1.386(7) .
C12 H12 0.9500 .
C13 C14 1.381(7) .
C13 C16 1.553(6) .
C14 C15 1.391(6) .
C14 H14 0.9500 .
C15 H15 0.9500 .
C16 C18 1.515(9) .
C16 C17' 1.529(10) .
C16 C18' 1.543(9) .
C16 C19 1.544(9) .
C16 C17 1.545(8) .
C16 C19' 1.546(9) .
C17 H17B 0.9800 .
C17 H17C 0.9800 .
C17 H17A 0.9800 .
C18 H18A 0.9800 .
C18 H18B 0.9800 .
C18 H18C 0.9800 .
C19 H19B 0.9800 .
C19 H19C 0.9800 .
C19 H19A 0.9800 .
C17' H17D 0.9800 .
C17' H17F 0.9800 .
C17' H17E 0.9800 .
C18' H18D 0.9800 .
C18' H18F 0.9800 .
C18' H18E 0.9800 .
C19' H19D 0.9800 .
C19' H19F 0.9800 .
C19' H19E 0.9800 .
O3 C20 1.421(8) .
O3 H3A 0.8402 .
O3 H3' 0.7510 .
C20 H20A 0.9800 .
C20 H20C 0.9800 .
C20 H20B 0.9800 .
O3' C20' 1.430(11) .
O3' H3A 0.9106 .
O3' H3' 0.8404 .
C20' H20E 0.9800 .
C20' H20F 0.9800 .
C20' H20D 0.9800 .

loop_
_geom_hbond_atom_site_label_D
_geom_hbond_atom_site_label_H
_geom_hbond_atom_site_label_A
_geom_hbond_distance_DH
_geom_hbond_distance_HA
_geom_hbond_distance_DA
_geom_hbond_angle_DHA
_geom_hbond_site_symmetry_A
O2 H2 O3 0.84 1.73 2.566(6) 170.1 .
O2 H2 O3' 0.84 1.95 2.69(4) 146.0 .
O3 H3A O1 0.84 1.97 2.784(9) 163.7 5_554

loop_
_geom_torsion_atom_site_label_1
_geom_torsion_atom_site_label_2
_geom_torsion_atom_site_label_3
_geom_torsion_atom_site_label_4
_geom_torsion
_geom_torsion_site_symmetry_1
_geom_torsion_site_symmetry_4
O1 C1 C2 C3 174.5(5) . .
O2 C1 C2 C3 -6.4(7) . .
O1 C1 C2 C7 -5.7(8) . .
O2 C1 C2 C7 173.4(5) . .
C7 C2 C3 C4 0.0(7) . .
C1 C2 C3 C4 179.8(4) . .
C2 C3 C4 C5 0.0(6) . .
C3 C4 C5 C6 -1.1(6) . .
C3 C4 C5 C8 179.6(4) . .
C4 C5 C6 C7 2.1(6) . .
C8 C5 C6 C7 -178.6(4) . .
C5 C6 C7 C2 -2.1(6) . .
C3 C2 C7 C6 1.0(7) . .
C1 C2 C7 C6 -178.8(4) . .
C4 C5 C8 C9 116.2(4) . .
C6 C5 C8 C9 -63.1(5) . .
C4 C5 C8 C9 -60.3(5) . 2_655
C6 C5 C8 C9 120.4(4) . 2_655
C9 C8 C9 C8 0.8(7) 2_655 3_665
C5 C8 C9 C8 -175.6(2) . 3_665
C9 C8 C9 C10 -179.2(2) 2_655 .
C5 C8 C9 C10 4.5(5) . .
C8 C9 C10 C15 123.2(4) . .
C8 C9 C10 C15 -56.8(5) 3_665 .
C8 C9 C10 C11 -57.9(5) . .
C8 C9 C10 C11 122.1(4) 3_665 .
C15 C10 C11 C12 1.8(6) . .
C9 C10 C11 C12 -177.2(4) . .
C10 C11 C12 C13 -1.4(7) . .
C11 C12 C13 C14 -0.4(7) . .
C11 C12 C13 C16 -179.9(4) . .
C12 C13 C14 C15 1.7(7) . .
C16 C13 C14 C15 -178.7(4) . .
C13 C14 C15 C10 -1.3(6) . .
C11 C10 C15 C14 -0.5(6) . .
C9 C10 C15 C14 178.5(4) . .
C14 C13 C16 C18 -65.4(12) . .
C12 C13 C16 C18 114.2(12) . .
C14 C13 C16 C17' 123.4(14) . .
C12 C13 C16 C17' -57.1(15) . .
C14 C13 C16 C18' -101.8(12) . .
C12 C13 C16 C18' 77.7(12) . .
C14 C13 C16 C19 53.2(10) . .
C12 C13 C16 C19 -127.3(9) . .
C14 C13 C16 C17 169.2(7) . .
C12 C13 C16 C17 -11.2(9) . .
C14 C13 C16 C19' 5.7(11) . .
C12 C13 C16 C19' -174.7(10) . .
